data_4318626
loop_
_publ_author_name
'Takashi Komuro'
'Hiroyuki Kawaguchi'
'Kazuyuki Tatsumi'

_publ_contact_author_address
;
Research Center for Materials Science, and Department of Chemistry, 
Graduate School of Science, Nagoya University, Furo-cho, Chikusa-ku, 
Nagoya 464-8602, Japan,
;
_publ_contact_author_email ' i45100a@nucc.cc.nagoya-u.ac.jp'
_publ_contact_author_fax ' +81-52-789-2943'
_publ_contact_author_name ' Kazuyuki Tatsumi'
_publ_section_title
;
 Synthesis and Reactions of Triphenylsilanethiolato Complexes of
 Manganese(II), Iron(II), Cobalt(II), and Nickel(II)
;
_journal_name_full 'Inorganic Chemistry'
_journal_page_first 5083
_journal_page_last 5090
_journal_paper_doi 10.1021/ic025715c
_journal_volume 41
_journal_year 2002
_chemical_formula_moiety 'C52 H70 Cl4 Fe2 N2 S2 Si2 '
_chemical_formula_sum 'C52 H70 Cl4 Fe2 N2 S2 Si2'
_chemical_formula_weight 1096.94
_space_group_IT_number 2
_symmetry_cell_setting triclinic
_symmetry_Int_Tables_number 2
_symmetry_space_group_name_Hall '-P 1'
_symmetry_space_group_name_H-M 'P -1'
_cell_angle_alpha 94.42(4)
_cell_angle_beta 102.93(2)
_cell_angle_gamma 108.65(2)
_cell_formula_units_Z 1
_cell_length_a 10.855(2)
_cell_length_b 13.914(5)
_cell_length_c 9.983(3)
_cell_measurement_temperature 193.2
_cell_volume 1374.2(7)
_computing_cell_refinement CrystalClear
_computing_data_collection CrystalClear
_computing_data_reduction CrystalStructure
_computing_publication_material 'CrystalStructure Ver. 2.00'
_computing_structure_refinement CRYSTALS
_computing_structure_solution SHELXS97
_diffrn_measurement_device_type 'Rigaku RAXIS-IV Imaging Plate'
_diffrn_measurement_method \w
_diffrn_radiation_type 'Mo K\a'
_diffrn_radiation_wavelength 0.7107
_diffrn_reflns_limit_h_max 13
_diffrn_reflns_limit_h_min 0
_diffrn_reflns_limit_k_max 16
_diffrn_reflns_limit_k_min -16
_diffrn_reflns_limit_l_max 11
_diffrn_reflns_limit_l_min -12
_diffrn_reflns_number 4188
_exptl_absorpt_coefficient_mu 0.876
_exptl_absorpt_correction_type none
_exptl_crystal_colour coloreless
_exptl_crystal_density_diffrn 1.325
_exptl_crystal_density_method 'not measured'
_exptl_crystal_description plate
_exptl_crystal_size_max 0.300
_exptl_crystal_size_mid 0.200
_exptl_crystal_size_min 0.050
_refine_diff_density_max 0.68
_refine_diff_density_min -0.65
_refine_ls_extinction_method none
_refine_ls_goodness_of_fit_ref 1.047
_refine_ls_hydrogen_treatment refall
_refine_ls_number_parameters 340
_refine_ls_number_reflns 3128
_refine_ls_R_factor_gt 0.0620
_refine_ls_shift/su_max 0.0010
_refine_ls_structure_factor_coef F
_refine_ls_weighting_details 'w = 1/[\s^2^(Fo) + 0.00016|Fo|^2^]'
_refine_ls_weighting_scheme calc
_refine_ls_wR_factor_ref 0.0840
_reflns_number_gt 3128
_reflns_number_total 0
_reflns_threshold_expression F^2^>2.0\s(F^2^)
_cod_data_source_file ic025715c_s1_09.cif
_cod_data_source_block (NEt4)2[Fe2Cl4(SSiPh3)2]
_cod_original_cell_volume 1374.4(7)
_cod_original_sg_symbol_H-M 'P -1 '
_cod_original_formula_sum 'C52 H70 Cl4 Fe2 N2 S2 Si2 '
_cod_database_code 4318626

loop_
_symmetry_equiv_pos_as_xyz
x,y,z
-x,-y,-z

loop_
_atom_site_label
_atom_site_type_symbol
_atom_site_fract_x
_atom_site_fract_y
_atom_site_fract_z
_atom_site_U_iso_or_equiv
_atom_site_adp_type
_atom_site_occupancy
_atom_site_calc_flag
_atom_site_refinement_flags
_atom_site_disorder_assembly
_atom_site_disorder_group
Fe1 Fe 1.12425(7) 0.44838(6) 1.08200(9) 0.0230(2) Uani 1.00 d . . .
Cl1 Cl 1.1763(2) 0.4337(2) 1.3098(2) 0.0538(5) Uani 1.00 d . . .
Cl2 Cl 1.2419(2) 0.3917(1) 0.9544(2) 0.0464(5) Uani 1.00 d . . .
S1 S 0.8830(1) 0.3873(1) 0.9847(2) 0.0269(4) Uani 1.00 d . . .
Si1 Si 0.7960(1) 0.2391(1) 0.8630(2) 0.0203(4) Uani 1.00 d . . .
N1 N 0.5733(5) 0.3253(4) 1.2938(5) 0.027(1) Uani 1.00 d . . .
C1 C 0.8791(5) 0.2189(4) 0.7237(6) 0.022(1) Uani 1.00 d . . .
C2 C 0.9416(6) 0.2988(5) 0.6579(7) 0.030(2) Uani 1.00 d . . .
C3 C 0.9980(6) 0.2810(5) 0.5477(7) 0.041(2) Uani 1.00 d . . .
C4 C 0.9890(6) 0.1821(6) 0.5021(8) 0.047(2) Uani 1.00 d . . .
C5 C 0.9278(6) 0.1015(5) 0.5659(8) 0.040(2) Uani 1.00 d . . .
C6 C 0.8756(5) 0.1205(5) 0.6765(7) 0.031(2) Uani 1.00 d . . .
C7 C 0.8096(5) 0.1401(4) 0.9786(6) 0.025(2) Uani 1.00 d . . .
C8 C 0.9348(6) 0.1380(5) 1.0455(7) 0.034(2) Uani 1.00 d . . .
C9 C 0.9506(6) 0.0631(5) 1.1234(8) 0.041(2) Uani 1.00 d . . .
C10 C 0.8368(6) -0.0141(5) 1.1393(8) 0.039(2) Uani 1.00 d . . .
C11 C 0.7116(6) -0.0127(5) 1.0759(8) 0.038(2) Uani 1.00 d . . .
C12 C 0.6980(6) 0.0621(4) 0.9952(7) 0.033(2) Uani 1.00 d . . .
C13 C 0.6134(5) 0.2127(4) 0.7767(6) 0.021(1) Uani 1.00 d . . .
C14 C 0.5412(5) 0.2731(4) 0.8132(7) 0.029(2) Uani 1.00 d . . .
C15 C 0.4048(6) 0.2488(5) 0.7474(8) 0.040(2) Uani 1.00 d . . .
C16 C 0.3385(5) 0.1642(5) 0.6449(7) 0.031(2) Uani 1.00 d . . .
C17 C 0.4079(5) 0.1024(4) 0.6060(7) 0.028(2) Uani 1.00 d . . .
C18 C 0.5425(5) 0.1267(4) 0.6716(7) 0.028(2) Uani 1.00 d . . .
C19 C 0.8225(7) 0.4340(6) 1.3449(9) 0.055(2) Uani 1.00 d . . .
C20 C 0.6257(8) 0.1594(6) 1.321(1) 0.062(3) Uani 1.00 d . . .
C21 C 0.3217(7) 0.2145(7) 1.237(1) 0.074(3) Uani 1.00 d . . .
C22 C 0.5303(8) 0.4949(6) 1.272(1) 0.098(3) Uani 1.00 d . . .
C23 C 0.701(1) 0.382(1) 1.410(1) 0.039(4) Uani 0.50 d P . .
C24 C 0.684(1) 0.3714(9) 1.226(1) 0.029(3) Uani 0.50 d P . .
C25 C 0.603(1) 0.2584(9) 1.397(1) 0.032(3) Uani 0.50 d P . .
C26 C 0.597(1) 0.231(1) 1.216(2) 0.044(4) Uani 0.50 d P . .
C27 C 0.460(1) 0.291(1) 1.360(2) 0.044(4) Uani 0.50 d P . .
C28 C 0.445(1) 0.2670(9) 1.171(1) 0.028(3) Uani 0.50 d P . .
C29 C 0.542(1) 0.4111(9) 1.378(1) 0.033(3) Uani 0.50 d P . .
C30 C 0.553(1) 0.3910(10) 1.181(2) 0.047(4) Uani 0.50 d P . .
H1 H 0.9454(6) 0.3678(5) 0.6884(7) 0.036(2) Uiso 1.00 calc . . .
H2 H 1.0422(6) 0.3376(5) 0.5044(7) 0.048(2) Uiso 1.00 calc . . .
H3 H 1.0267(6) 0.1686(6) 0.4264(8) 0.051(2) Uiso 1.00 calc . . .
H4 H 0.9212(6) 0.0321(5) 0.5331(8) 0.047(2) Uiso 1.00 calc . . .
H5 H 0.8353(5) 0.0639(5) 0.7218(7) 0.036(2) Uiso 1.00 calc . . .
H6 H 1.0150(6) 0.1919(5) 1.0389(7) 0.041(2) Uiso 1.00 calc . . .
H7 H 1.0400(6) 0.0627(5) 1.1656(8) 0.049(2) Uiso 1.00 calc . . .
H8 H 0.8461(6) -0.0663(5) 1.1959(8) 0.047(2) Uiso 1.00 calc . . .
H9 H 0.6318(6) -0.0657(5) 1.0853(8) 0.045(2) Uiso 1.00 calc . . .
H10 H 0.6082(6) 0.0605(4) 0.9500(7) 0.039(2) Uiso 1.00 calc . . .
H11 H 0.5868(5) 0.3329(4) 0.8854(7) 0.034(2) Uiso 1.00 calc . . .
H12 H 0.3570(6) 0.2922(5) 0.7735(8) 0.047(2) Uiso 1.00 calc . . .
H13 H 0.2435(5) 0.1472(5) 0.6000(7) 0.037(2) Uiso 1.00 calc . . .
H14 H 0.3620(5) 0.0423(4) 0.5344(7) 0.034(2) Uiso 1.00 calc . . .
H15 H 0.5904(5) 0.0839(4) 0.6435(7) 0.033(2) Uiso 1.00 calc . . .

loop_
_atom_site_aniso_label
_atom_site_aniso_U_11
_atom_site_aniso_U_22
_atom_site_aniso_U_33
_atom_site_aniso_U_12
_atom_site_aniso_U_13
_atom_site_aniso_U_23
Fe1 0.0238(4) 0.0255(4) 0.0193(5) 0.0087(3) 0.0041(3) 0.0015(3)
Cl1 0.0406(9) 0.081(1) 0.0224(10) 0.0206(9) 0.0072(7) 0.0141(8)
Cl2 0.0458(9) 0.058(1) 0.0316(10) 0.0342(8) 0.0129(7) 0.0057(8)
S1 0.0250(7) 0.0187(7) 0.0345(10) 0.0053(6) -0.0020(6) -0.0029(5)
Si1 0.0200(7) 0.0171(7) 0.0233(9) 0.0042(6) 0.0027(6) 0.0013(6)
N1 0.031(3) 0.030(3) 0.019(3) 0.009(2) 0.006(2) 0.005(2)
C1 0.018(3) 0.024(3) 0.024(3) 0.006(2) 0.002(2) 0.000(2)
C2 0.030(3) 0.031(3) 0.029(4) 0.005(3) 0.008(3) 0.004(2)
C3 0.037(3) 0.053(4) 0.031(4) 0.013(3) 0.014(3) 0.009(3)
C4 0.029(3) 0.069(5) 0.030(4) 0.020(4) 0.011(3) 0.003(3)
C5 0.033(3) 0.046(4) 0.039(4) 0.020(3) 0.006(3) -0.011(3)
C6 0.021(3) 0.032(3) 0.036(4) 0.009(3) 0.005(2) 0.001(2)
C7 0.025(3) 0.024(3) 0.026(4) 0.009(2) 0.007(2) 0.003(2)
C8 0.030(3) 0.034(3) 0.038(4) 0.007(3) 0.006(3) 0.014(3)
C9 0.033(3) 0.039(4) 0.050(5) 0.015(3) 0.008(3) 0.023(3)
C10 0.040(4) 0.035(3) 0.042(5) 0.015(3) 0.009(3) 0.016(3)
C11 0.033(3) 0.036(3) 0.045(5) 0.005(3) 0.010(3) 0.021(3)
C12 0.030(3) 0.030(3) 0.037(4) 0.007(3) 0.008(3) 0.013(2)
C13 0.025(3) 0.017(2) 0.021(3) 0.007(2) 0.007(2) 0.008(2)
C14 0.024(3) 0.023(3) 0.038(4) 0.007(3) 0.006(2) 0.001(2)
C15 0.036(3) 0.032(3) 0.049(5) 0.020(3) 0.014(3) 0.012(3)
C16 0.020(3) 0.034(3) 0.037(4) 0.006(3) 0.005(2) 0.015(2)
C17 0.026(3) 0.031(3) 0.027(4) 0.001(3) 0.003(2) 0.001(2)
C18 0.027(3) 0.026(3) 0.030(4) 0.008(3) 0.006(2) 0.000(2)
C19 0.030(4) 0.059(5) 0.069(6) -0.004(4) 0.018(3) -0.008(3)
C20 0.064(5) 0.041(4) 0.075(7) 0.026(4) 0.012(4) 0.019(4)
C21 0.033(4) 0.063(5) 0.108(9) 0.002(5) 0.015(4) 0.025(3)
C22 0.062(5) 0.029(4) 0.15(1) 0.019(5) 0.007(6) 0.032(4)
C23 0.038(7) 0.054(8) 0.016(7) 0.004(6) -0.002(5) -0.010(6)
C24 0.021(6) 0.039(7) 0.022(7) 0.001(5) 0.009(5) 0.007(5)
C25 0.031(6) 0.032(6) 0.034(8) 0.013(6) 0.003(5) 0.019(5)
C26 0.047(8) 0.046(8) 0.040(9) 0.022(7) 0.007(6) -0.007(6)
C27 0.041(8) 0.048(8) 0.044(10) -0.006(7) 0.027(7) 0.013(6)
C28 0.022(6) 0.034(6) 0.026(7) 0.000(5) -0.002(5) -0.011(5)
C29 0.045(7) 0.030(6) 0.019(7) 0.019(5) 0.008(5) 0.000(5)
C30 0.068(9) 0.030(7) 0.034(9) 0.022(6) 0.005(7) 0.017(6)

loop_
_atom_type_symbol
_atom_type_description
_atom_type_scat_dispersion_real
_atom_type_scat_dispersion_imag
_atom_type_scat_source
C C 0.003 0.002
;International Tables for Crystallography
(1992, Vol. C, Tables 4.2.6.8 and 6.1.1.1)
;
H H 0.000 0.000
;International Tables for Crystallography
(1992, Vol. C, Table 6.1.1.2)
;
N N 0.006 0.003
;International Tables for Crystallography
(1992, Vol. C, Tables 4.2.6.8 and 6.1.1.1)
;
Si Si 0.082 0.070
;International Tables for Crystallography
(1992, Vol. C, Tables 4.2.6.8 and 6.1.1.1)
;
S S 0.125 0.123
;International Tables for Crystallography
(1992, Vol. C, Tables 4.2.6.8 and 6.1.1.1)
;
Cl Cl 0.148 0.159
;International Tables for Crystallography
(1992, Vol. C, Tables 4.2.6.8 and 6.1.1.1)
;
Fe Fe 0.346 0.844
;International Tables for Crystallography
(1992, Vol. C, Tables 4.2.6.8 and 6.1.1.1)
;

loop_
_geom_angle_atom_site_label_1
_geom_angle_atom_site_label_2
_geom_angle_atom_site_label_3
_geom_angle
_geom_angle_site_symmetry_1
_geom_angle_site_symmetry_2
_geom_angle_site_symmetry_3
_geom_angle_publ_flag
CL1 FE1 CL2 115.06(8) . . . yes
CL1 FE1 S1 110.86(7) . . . yes
CL1 FE1 S1 119.57(7) . . 2_767 yes
CL2 FE1 S1 115.68(6) . . . yes
CL2 FE1 S1 107.43(7) . . 2_767 yes
S1 FE1 S1 84.92(5) . . 2_767 yes
FE1 S1 FE1 95.08(5) . . 2_767 yes
FE1 S1 SI1 116.35(8) . . . yes
FE1 S1 SI1 128.80(9) 2_767 . . yes
S1 SI1 C1 114.4(2) . . . yes
S1 SI1 C7 109.3(2) . . . yes
S1 SI1 C13 110.1(2) . . . yes
C1 SI1 C7 106.2(3) . . . yes
C1 SI1 C13 107.5(3) . . . yes
C7 SI1 C13 109.1(2) . . . yes
C23 N1 C24 73.0(7) . . . yes
C23 N1 C25 67.6(7) . . . yes
C23 N1 C26 107.4(8) . . . yes
C23 N1 C27 107.1(8) . . . yes
C23 N1 C28 178.3(9) . . . yes
C23 N1 C29 73.6(8) . . . yes
C23 N1 C30 111.5(8) . . . yes
C24 N1 C25 114.9(8) . . . yes
C24 N1 C26 74.1(8) . . . yes
C24 N1 C27 173.2(9) . . . yes
C24 N1 C28 105.5(7) . . . yes
C24 N1 C29 111.2(7) . . . yes
C24 N1 C30 59.5(8) . . . yes
C25 N1 C26 71.1(8) . . . yes
C25 N1 C27 70.9(8) . . . yes
C25 N1 C28 112.7(7) . . . yes
C25 N1 C29 104.7(8) . . . yes
C25 N1 C30 173.8(10) . . . yes
C26 N1 C27 112.0(8) . . . yes
C26 N1 C28 71.3(7) . . . yes
C26 N1 C29 174.5(8) . . . yes
C26 N1 C30 103.8(9) . . . yes
C27 N1 C28 74.5(7) . . . yes
C27 N1 C29 62.8(7) . . . yes
C27 N1 C30 114.9(9) . . . yes
C28 N1 C29 107.8(7) . . . yes
C28 N1 C30 68.1(7) . . . yes
C29 N1 C30 80.6(8) . . . yes
SI1 C1 C2 122.4(5) . . . yes
SI1 C1 C6 120.4(5) . . . yes
C2 C1 C6 117.1(6) . . . yes
C1 C2 C3 121.6(6) . . . yes
C2 C3 C4 119.3(6) . . . yes
C3 C4 C5 120.2(7) . . . yes
C4 C5 C6 119.9(7) . . . yes
C1 C6 C5 121.9(6) . . . yes
SI1 C7 C8 120.2(4) . . . yes
SI1 C7 C12 123.4(4) . . . yes
C8 C7 C12 116.3(6) . . . yes
C7 C8 C9 122.7(5) . . . yes
C8 C9 C10 119.9(6) . . . yes
C9 C10 C11 118.5(7) . . . yes
C10 C11 C12 120.6(6) . . . yes
C7 C12 C11 121.9(6) . . . yes
SI1 C13 C14 123.4(4) . . . yes
SI1 C13 C18 119.4(5) . . . yes
C14 C13 C18 117.1(5) . . . yes
C13 C14 C15 121.0(5) . . . yes
C14 C15 C16 120.4(6) . . . yes
C15 C16 C17 119.9(5) . . . yes
C16 C17 C18 119.4(5) . . . yes
C13 C18 C17 122.1(6) . . . yes
C23 C19 C24 67.9(7) . . . yes
C25 C20 C26 68.5(9) . . . yes
C27 C21 C28 68.0(7) . . . yes
C29 C22 C30 71.8(8) . . . yes
N1 C23 C19 109.6(9) . . . yes
N1 C23 C24 52.8(6) . . . yes
N1 C23 C25 55.2(6) . . . yes
C19 C23 C24 56.8(6) . . . yes
C19 C23 C25 131(1) . . . yes
C24 C23 C25 92.7(8) . . . yes
N1 C24 C19 109.5(9) . . . yes
N1 C24 C23 54.2(6) . . . yes
N1 C24 C30 61.2(8) . . . yes
C19 C24 C23 55.3(6) . . . yes
C19 C24 C30 132(1) . . . yes
C23 C24 C30 99(1) . . . yes
N1 C25 C20 110.6(10) . . . yes
N1 C25 C23 57.2(6) . . . yes
N1 C25 C26 57.0(7) . . . yes
N1 C25 C27 54.4(7) . . . yes
C20 C25 C23 125(1) . . . yes
C20 C25 C26 53.7(8) . . . yes
C20 C25 C27 127.1(8) . . . yes
C23 C25 C26 92.6(9) . . . yes
C23 C25 C27 90.7(9) . . . yes
C26 C25 C27 92.8(10) . . . yes
N1 C26 C20 109(1) . . . yes
N1 C26 C25 51.9(7) . . . yes
N1 C26 C28 53.8(6) . . . yes
C20 C26 C25 57.9(8) . . . yes
C20 C26 C28 127(1) . . . yes
C25 C26 C28 88.9(10) . . . yes
N1 C27 C21 108(1) . . . yes
N1 C27 C25 54.7(7) . . . yes
N1 C27 C28 54.8(7) . . . yes
N1 C27 C29 61.4(8) . . . yes
C21 C27 C25 120(1) . . . yes
C21 C27 C28 54.1(7) . . . yes
C21 C27 C29 130(1) . . . yes
C25 C27 C28 90(1) . . . yes
C25 C27 C29 93.9(9) . . . yes
C28 C27 C29 94.7(10) . . . yes
N1 C28 C21 108.3(9) . . . yes
N1 C28 C26 54.9(6) . . . yes
N1 C28 C27 50.8(6) . . . yes
N1 C28 C30 54.9(6) . . . yes
C21 C28 C26 118.9(10) . . . yes
C21 C28 C27 57.9(7) . . . yes
C21 C28 C30 135(1) . . . yes
C26 C28 C27 87.4(9) . . . yes
C26 C28 C30 86.7(8) . . . yes
C27 C28 C30 90.4(8) . . . yes
N1 C29 C22 105.2(9) . . . yes
N1 C29 C27 55.8(8) . . . yes
C22 C29 C27 130.4(9) . . . yes
N1 C30 C22 102.1(10) . . . yes
N1 C30 C24 59.3(8) . . . yes
N1 C30 C28 57.0(6) . . . yes
C22 C30 C24 119.6(9) . . . yes
C22 C30 C28 119(1) . . . yes
C24 C30 C28 97(1) . . . yes

loop_
_geom_bond_atom_site_label_1
_geom_bond_atom_site_label_2
_geom_bond_distance
_geom_bond_site_symmetry_1
_geom_bond_site_symmetry_2
_geom_bond_publ_flag
FE1 CL1 2.259(2) . . yes
FE1 CL2 2.257(2) . . yes
FE1 S1 2.416(2) . . yes
FE1 S1 2.450(2) . 2_767 yes
S1 SI1 2.116(2) . . yes
SI1 C1 1.868(7) . . yes
SI1 C7 1.883(6) . . yes
SI1 C13 1.878(5) . . yes
N1 C23 1.53(1) . . yes
N1 C24 1.50(1) . . yes
N1 C25 1.49(1) . . yes
N1 C26 1.59(2) . . yes
N1 C27 1.48(2) . . yes
N1 C28 1.57(1) . . yes
N1 C29 1.58(2) . . yes
N1 C30 1.53(2) . . yes
C1 C2 1.399(9) . . yes
C1 C6 1.398(9) . . yes
C2 C3 1.41(1) . . yes
C3 C4 1.38(1) . . yes
C4 C5 1.39(1) . . yes
C5 C6 1.39(1) . . yes
C7 C8 1.385(8) . . yes
C7 C12 1.397(8) . . yes
C8 C9 1.38(1) . . yes
C9 C10 1.404(9) . . yes
C10 C11 1.372(9) . . yes
C11 C12 1.39(1) . . yes
C13 C14 1.399(9) . . yes
C13 C18 1.407(7) . . yes
C14 C15 1.396(8) . . yes
C15 C16 1.376(8) . . yes
C16 C17 1.40(1) . . yes
C17 C18 1.378(8) . . yes
C19 C23 1.60(2) . . yes
C19 C24 1.62(1) . . yes
C20 C25 1.63(2) . . yes
C20 C26 1.55(2) . . yes
C21 C27 1.69(1) . . yes
C21 C28 1.61(2) . . yes
C22 C29 1.65(2) . . yes
C22 C30 1.76(2) . . yes
C23 C24 1.80(2) . . yes
C23 C25 1.68(2) . . yes
C24 C30 1.50(2) . . yes
C25 C26 1.79(2) . . yes
C25 C27 1.72(2) . . yes
C26 C28 1.84(2) . . yes
C27 C28 1.85(2) . . yes
C27 C29 1.60(2) . . yes
C28 C30 1.73(2) . . yes

loop_
_geom_contact_atom_site_label_1
_geom_contact_atom_site_label_2
_geom_contact_distance
_geom_contact_site_symmetry_1
_geom_contact_site_symmetry_2
_geom_contact_publ_flag
CL1 C23 3.35(1) . 2_768 ?
C9 C9 3.47(2) . 2_757 ?
C10 C16 3.550(10) . 2_657 ?
C15 C22 3.44(1) . 2_667 ?
C18 C25 3.48(2) . 1_554 ?
